data_4027663
loop_
_publ_author_name
'Ming-Chang P. Yeh'
'Chia-Jung Liang'
'Chern-Wei Fan'
'Wei-Hang Chiu'
'Jun-Yuan Lo'

_publ_section_title
;
 Synthesis of 2-Azaspiro[4.6]undec-7-enes from
 N-Tosyl-N-(3-arylpropargyl)-Tethered 3-Methylcyclohex-2-en-1-ols
;
_journal_name_full 'Journal of Organic Chemistry'
_journal_page_first 9707
_journal_page_last 9717
_journal_paper_doi 10.1021/jo301764g
_journal_volume 77
_journal_year 2012
_chemical_formula_moiety 'C27 H30 Cl N O4 S'
_chemical_formula_sum 'C27 H30 Cl N O4 S'
_chemical_formula_weight 500.03
_chemical_name_systematic
;
 ?
;
_space_group_IT_number 4
_symmetry_cell_setting monoclinic
_symmetry_space_group_name_Hall 'P 2yb'
_symmetry_space_group_name_H-M 'P 1 21 1'
_atom_sites_solution_hydrogens geom
_atom_sites_solution_primary direct
_atom_sites_solution_secondary difmap
_audit_creation_method SHELXL-97
_cell_angle_alpha 90.00
_cell_angle_beta 115.4510(10)
_cell_angle_gamma 90.00
_cell_formula_units_Z 2
_cell_length_a 8.3480(2)
_cell_length_b 17.5580(4)
_cell_length_c 9.6511(3)
_cell_measurement_reflns_used 12936
_cell_measurement_temperature 293(2)
_cell_measurement_theta_max 25.028
_cell_measurement_theta_min 2.037
_cell_volume 1277.32(6)
_computing_cell_refinement 'HKL Scalepack (Otwinowski & Minor 1997)'
_computing_data_collection 'Collect (Nonius BV, 1997-2000)'
_computing_data_reduction 'HKL Denzo and Scalepack'
_computing_molecular_graphics 'Ortep-3 for Windows (Farrugia, 1997)'
_computing_publication_material 'WinGX publication routines (Farrugia, 1999)'
_computing_structure_refinement 'SHELXL-97 (Sheldrick, 1997)'
_computing_structure_solution 'SHELXS-86 (Sheldrick, 1986)'
_diffrn_ambient_temperature 293(2)
_diffrn_detector_area_resol_mean 9
_diffrn_measured_fraction_theta_full 0.994
_diffrn_measured_fraction_theta_max 0.994
_diffrn_measurement_device_type KappaCCD
_diffrn_measurement_method 'CCD rotation images, thick slices'
_diffrn_radiation_monochromator graphite
_diffrn_radiation_source 'fine-focus sealed tube'
_diffrn_radiation_type MoK\a
_diffrn_radiation_wavelength 0.71073
_diffrn_reflns_av_R_equivalents 0.0538
_diffrn_reflns_av_sigmaI/netI 0.0498
_diffrn_reflns_limit_h_max 9
_diffrn_reflns_limit_h_min -9
_diffrn_reflns_limit_k_max 20
_diffrn_reflns_limit_k_min -20
_diffrn_reflns_limit_l_max 11
_diffrn_reflns_limit_l_min -11
_diffrn_reflns_number 9481
_diffrn_reflns_theta_full 25.03
_diffrn_reflns_theta_max 25.03
_diffrn_reflns_theta_min 2.32
_exptl_absorpt_coefficient_mu 0.264
_exptl_absorpt_correction_T_max 1.0427
_exptl_absorpt_correction_T_min 0.8143
_exptl_absorpt_correction_type multi-scan
_exptl_absorpt_process_details
;
 ?
;
_exptl_crystal_colour colorless
_exptl_crystal_density_diffrn 1.300
_exptl_crystal_description prism
_exptl_crystal_F_000 528
_exptl_crystal_size_max 0.65
_exptl_crystal_size_mid 0.32
_exptl_crystal_size_min 0.15
_refine_diff_density_max 0.387
_refine_diff_density_min -0.305
_refine_diff_density_rms 0.092
_refine_ls_abs_structure_details 'Flack H D (1983), Acta Cryst. A39, 876-881'
_refine_ls_abs_structure_Flack 0.07(10)
_refine_ls_extinction_method none
_refine_ls_goodness_of_fit_ref 1.102
_refine_ls_hydrogen_treatment constr
_refine_ls_matrix_type full
_refine_ls_number_parameters 301
_refine_ls_number_reflns 4409
_refine_ls_number_restraints 1
_refine_ls_restrained_S_all 1.102
_refine_ls_R_factor_all 0.0757
_refine_ls_R_factor_gt 0.0589
_refine_ls_shift/su_max 0.051
_refine_ls_shift/su_mean 0.003
_refine_ls_structure_factor_coef Fsqd
_refine_ls_weighting_details 'calc w=1/[\s^2^(Fo^2^)+(0.1014P)^2^+0.0608P] where P=(Fo^2^+2Fc^2^)/3'
_refine_ls_weighting_scheme calc
_refine_ls_wR_factor_gt 0.1541
_refine_ls_wR_factor_ref 0.1666
_reflns_number_gt 3518
_reflns_number_total 4409
_reflns_threshold_expression >2sigma(I)
_cod_data_source_file jo301764g_si_006.cif
_cod_data_source_block 12679
_cod_original_sg_symbol_H-M 'P 21'
_cod_database_code 4027663

loop_
_symmetry_equiv_pos_as_xyz
'x, y, z'
'-x, y+1/2, -z'

loop_
_atom_site_label
_atom_site_type_symbol
_atom_site_fract_x
_atom_site_fract_y
_atom_site_fract_z
_atom_site_U_iso_or_equiv
_atom_site_adp_type
_atom_site_occupancy
_atom_site_symmetry_multiplicity
_atom_site_calc_flag
_atom_site_refinement_flags
_atom_site_disorder_assembly
_atom_site_disorder_group
C1 C -0.0136(5) -0.4463(2) -0.6906(4) 0.0507(9) Uani 1 1 d . . .
C2 C -0.0072(7) -0.5206(2) -0.6405(6) 0.0690(13) Uani 1 1 d . . .
H2 H -0.1005 -0.5408 -0.6240 0.083 Uiso 1 1 calc R . .
C3 C 0.1407(8) -0.5641(3) -0.6155(8) 0.0831(16) Uani 1 1 d . . .
H3 H 0.1474 -0.6136 -0.5790 0.100 Uiso 1 1 calc R . .
C4 C 0.2794(7) -0.5361(3) -0.6433(7) 0.0708(13) Uani 1 1 d . . .
C5 C 0.4383(9) -0.5838(4) -0.6161(11) 0.115(2) Uani 1 1 d . . .
H5A H 0.5194 -0.5552 -0.6423 0.173 Uiso 1 1 calc R . .
H5B H 0.4019 -0.6288 -0.6786 0.173 Uiso 1 1 calc R . .
H5C H 0.4958 -0.5982 -0.5098 0.173 Uiso 1 1 calc R . .
C6 C 0.2678(6) -0.4621(3) -0.6966(6) 0.0674(12) Uani 1 1 d . . .
H6 H 0.3588 -0.4425 -0.7172 0.081 Uiso 1 1 calc R . .
C7 C 0.1224(5) -0.4169(2) -0.7198(5) 0.0540(9) Uani 1 1 d . . .
H7 H 0.1163 -0.3671 -0.7547 0.065 Uiso 1 1 calc R . .
C8 C -0.0048(6) -0.2994(2) -0.4710(5) 0.0584(10) Uani 1 1 d . . .
H8A H -0.0353 -0.2498 -0.5194 0.070 Uiso 1 1 calc R . .
H8B H 0.1020 -0.3176 -0.4766 0.070 Uiso 1 1 calc R . .
C9 C 0.0193(5) -0.2962(2) -0.3057(4) 0.0492(9) Uani 1 1 d . . .
C10 C 0.1412(5) -0.2531(2) -0.2013(5) 0.0558(10) Uani 1 1 d . . .
C11 C 0.1878(5) -0.2417(2) -0.0371(5) 0.0555(10) Uani 1 1 d . . .
C12 C 0.0784(6) -0.1981(2) 0.0073(5) 0.0572(10) Uani 1 1 d . . .
H12 H -0.0236 -0.1758 -0.0666 0.069 Uiso 1 1 calc R . .
C13 C 0.1217(6) -0.1879(3) 0.1620(5) 0.0629(11) Uani 1 1 d . . .
C14 C 0.2739(7) -0.2190(3) 0.2701(5) 0.0727(14) Uani 1 1 d . . .
H14 H 0.3041 -0.2113 0.3738 0.087 Uiso 1 1 calc R . .
C15 C 0.3834(7) -0.2618(4) 0.2262(6) 0.0822(15) Uani 1 1 d . . .
H15 H 0.4868 -0.2830 0.3002 0.099 Uiso 1 1 calc R . .
C16 C 0.3393(6) -0.2728(3) 0.0737(6) 0.0743(13) Uani 1 1 d . . .
H16 H 0.4131 -0.3018 0.0448 0.089 Uiso 1 1 calc R . .
C17 C 0.0036(8) -0.1436(3) 0.2132(7) 0.0789(14) Uani 1 1 d . . .
C18 C -0.2693(12) -0.0764(6) 0.1339(11) 0.130(3) Uani 1 1 d . . .
H18A H -0.2123 -0.0562 0.2374 0.156 Uiso 1 1 d R A .
H18B H -0.3085 -0.0336 0.0635 0.156 Uiso 1 1 d R . .
C19 C -0.3806(17) -0.1216(8) 0.1554(15) 0.119(4) Uiso 0.60 1 d P A 1
H19A H -0.4631 -0.0919 0.1778 0.178 Uiso 0.60 1 calc PR A 1
H19B H -0.3166 -0.1552 0.2398 0.178 Uiso 0.60 1 calc PR A 1
H19C H -0.4441 -0.1511 0.0643 0.178 Uiso 0.60 1 calc PR A 1
C19' C -0.399(3) -0.0555(15) 0.005(3) 0.135(7) Uiso 0.40 1 d P A 2
H19D H -0.4852 -0.0277 0.0253 0.202 Uiso 0.40 1 calc PR A 2
H19E H -0.4533 -0.0998 -0.0553 0.202 Uiso 0.40 1 calc PR A 2
H19F H -0.3532 -0.0237 -0.0509 0.202 Uiso 0.40 1 calc PR A 2
C20 C -0.1136(5) -0.3502(2) -0.2870(5) 0.0524(9) Uani 1 1 d . . .
C21 C -0.2833(6) -0.3051(3) -0.3148(6) 0.0653(11) Uani 1 1 d . . .
H21A H -0.2556 -0.2712 -0.2282 0.078 Uiso 1 1 calc R . .
H21B H -0.3117 -0.2733 -0.4046 0.078 Uiso 1 1 calc R . .
C22 C -0.4449(9) -0.3480(5) -0.3373(10) 0.115(2) Uani 1 1 d . . .
H22A H -0.5352 -0.3112 -0.3453 0.138 Uiso 1 1 calc R . .
H22B H -0.4865 -0.3737 -0.4356 0.138 Uiso 1 1 calc R . .
C23 C -0.4354(17) -0.4028(9) -0.2265(17) 0.185(4) Uani 1 1 d . . .
H23 H -0.5420 -0.4070 -0.2183 0.222 Uiso 1 1 calc R . .
C24 C -0.3238(16) -0.4456(9) -0.1397(17) 0.185(4) Uani 1 1 d . . .
H24 H -0.3544 -0.4725 -0.0717 0.222 Uiso 1 1 calc R . .
C25 C -0.1630(12) -0.4585(3) -0.1303(7) 0.105(2) Uani 1 1 d . . .
H25A H -0.1770 -0.4930 -0.2132 0.127 Uiso 1 1 calc R . .
H25B H -0.0979 -0.4861 -0.0353 0.127 Uiso 1 1 calc R . .
C26 C -0.0417(7) -0.3931(3) -0.1348(6) 0.0730(12) Uani 1 1 d . . .
H26A H 0.0738 -0.4139 -0.1149 0.088 Uiso 1 1 calc R . .
H26B H -0.0256 -0.3574 -0.0532 0.088 Uiso 1 1 calc R . .
C27 C -0.1488(6) -0.4047(2) -0.4211(5) 0.0593(11) Uani 1 1 d . . .
H27A H -0.0551 -0.4423 -0.3945 0.071 Uiso 1 1 calc R . .
H27B H -0.2616 -0.4306 -0.4521 0.071 Uiso 1 1 calc R . .
Cl1 Cl 0.27760(17) -0.19778(7) -0.26109(15) 0.0808(4) Uani 1 1 d . . .
N1 N -0.1514(4) -0.3535(2) -0.5432(4) 0.0554(8) Uani 1 1 d . . .
O1 O -0.1939(4) -0.3226(2) -0.8029(3) 0.0718(9) Uani 1 1 d . . .
O2 O -0.3471(4) -0.4334(2) -0.7571(4) 0.0794(10) Uani 1 1 d . . .
O3 O 0.0422(6) -0.1299(3) 0.3464(5) 0.1061(14) Uani 1 1 d . . .
O4 O -0.1397(6) -0.1199(3) 0.0988(5) 0.1030(13) Uani 1 1 d . A .
S1 S -0.19300(12) -0.38681(6) -0.71178(11) 0.0575(3) Uani 1 1 d . . .

loop_
_atom_site_aniso_label
_atom_site_aniso_U_11
_atom_site_aniso_U_22
_atom_site_aniso_U_33
_atom_site_aniso_U_23
_atom_site_aniso_U_13
_atom_site_aniso_U_12
C1 0.053(2) 0.058(2) 0.048(2) -0.0087(18) 0.0285(18) -0.0014(18)
C2 0.086(3) 0.052(3) 0.096(4) -0.010(2) 0.065(3) -0.014(2)
C3 0.105(4) 0.049(2) 0.122(5) 0.004(3) 0.073(4) 0.005(3)
C4 0.070(3) 0.056(2) 0.100(4) -0.003(3) 0.049(3) 0.002(2)
C5 0.095(4) 0.076(4) 0.191(8) 0.018(4) 0.076(5) 0.027(3)
C6 0.057(2) 0.066(3) 0.093(3) 0.001(3) 0.046(2) 0.002(2)
C7 0.053(2) 0.057(2) 0.058(2) 0.0009(18) 0.0298(19) -0.0022(17)
C8 0.067(3) 0.056(2) 0.058(3) -0.005(2) 0.032(2) -0.005(2)
C9 0.050(2) 0.053(2) 0.044(2) 0.0022(17) 0.0207(17) 0.0101(17)
C10 0.052(2) 0.057(2) 0.057(3) -0.001(2) 0.0229(19) 0.0057(19)
C11 0.055(2) 0.056(2) 0.048(2) -0.0018(18) 0.0161(18) -0.0007(19)
C12 0.063(2) 0.057(2) 0.048(2) -0.0011(19) 0.0203(18) -0.003(2)
C13 0.072(3) 0.058(2) 0.057(3) -0.010(2) 0.026(2) -0.011(2)
C14 0.083(3) 0.071(3) 0.053(3) -0.007(2) 0.019(3) -0.012(3)
C15 0.072(3) 0.092(3) 0.057(3) 0.002(3) 0.003(2) 0.009(3)
C16 0.061(3) 0.081(3) 0.067(3) -0.004(2) 0.015(2) 0.008(2)
C17 0.093(4) 0.080(3) 0.069(3) -0.015(3) 0.039(3) -0.010(3)
C18 0.131(6) 0.152(7) 0.136(7) -0.016(6) 0.086(6) 0.029(6)
C20 0.056(2) 0.060(2) 0.043(2) -0.0021(17) 0.0229(18) 0.0000(19)
C21 0.063(3) 0.079(3) 0.060(3) -0.009(2) 0.033(2) 0.005(2)
C22 0.082(4) 0.139(6) 0.141(6) -0.023(5) 0.064(4) -0.001(4)
C23 0.155(9) 0.218(12) 0.213(12) 0.046(7) 0.108(8) -0.051(8)
C24 0.155(9) 0.218(12) 0.213(12) 0.046(7) 0.108(8) -0.051(8)
C25 0.189(7) 0.068(3) 0.063(3) 0.000(3) 0.057(4) -0.028(4)
C26 0.087(3) 0.067(3) 0.067(3) 0.013(3) 0.035(2) -0.001(3)
C27 0.068(2) 0.058(3) 0.062(3) -0.0056(19) 0.037(2) -0.002(2)
Cl1 0.0822(8) 0.0828(8) 0.0860(9) -0.0079(7) 0.0442(7) -0.0203(7)
N1 0.0543(18) 0.069(2) 0.0451(19) -0.0001(15) 0.0236(15) 0.0056(16)
O1 0.081(2) 0.088(2) 0.0486(17) 0.0080(16) 0.0300(16) 0.0209(18)
O2 0.0472(16) 0.116(3) 0.072(2) -0.026(2) 0.0231(15) -0.0133(17)
O3 0.139(4) 0.119(3) 0.071(3) -0.022(2) 0.056(2) 0.003(3)
O4 0.092(3) 0.132(3) 0.095(3) -0.024(3) 0.050(2) 0.020(3)
S1 0.0478(5) 0.0776(7) 0.0480(5) -0.0075(5) 0.0215(4) 0.0052(5)

loop_
_atom_type_symbol
_atom_type_description
_atom_type_scat_dispersion_real
_atom_type_scat_dispersion_imag
_atom_type_scat_source
C C 0.0033 0.0016 'International Tables Vol C Tables 4.2.6.8 and 6.1.1.4'
H H 0.0000 0.0000 'International Tables Vol C Tables 4.2.6.8 and 6.1.1.4'
Cl Cl 0.1484 0.1585 'International Tables Vol C Tables 4.2.6.8 and 6.1.1.4'
N N 0.0061 0.0033 'International Tables Vol C Tables 4.2.6.8 and 6.1.1.4'
O O 0.0106 0.0060 'International Tables Vol C Tables 4.2.6.8 and 6.1.1.4'
S S 0.1246 0.1234 'International Tables Vol C Tables 4.2.6.8 and 6.1.1.4'

loop_
_geom_angle_atom_site_label_1
_geom_angle_atom_site_label_2
_geom_angle_atom_site_label_3
_geom_angle
C7 C1 C2 120.8(4)
C7 C1 S1 119.1(3)
C2 C1 S1 120.1(3)
C3 C2 C1 118.7(4)
C3 C2 H2 120.7
C1 C2 H2 120.7
C2 C3 C4 121.8(4)
C2 C3 H3 119.1
C4 C3 H3 119.1
C6 C4 C3 118.3(5)
C6 C4 C5 120.4(5)
C3 C4 C5 121.3(5)
C4 C5 H5A 109.5
C4 C5 H5B 109.5
H5A C5 H5B 109.5
C4 C5 H5C 109.5
H5A C5 H5C 109.5
H5B C5 H5C 109.5
C4 C6 C7 120.9(4)
C4 C6 H6 119.5
C7 C6 H6 119.5
C1 C7 C6 119.5(4)
C1 C7 H7 120.3
C6 C7 H7 120.3
N1 C8 C9 103.2(3)
N1 C8 H8A 111.1
C9 C8 H8A 111.1
N1 C8 H8B 111.1
C9 C8 H8B 111.1
H8A C8 H8B 109.1
C10 C9 C8 122.2(4)
C10 C9 C20 128.8(4)
C8 C9 C20 109.0(3)
C9 C10 C11 131.2(4)
C9 C10 Cl1 117.3(3)
C11 C10 Cl1 111.5(3)
C16 C11 C12 119.1(4)
C16 C11 C10 120.9(4)
C12 C11 C10 120.0(4)
C13 C12 C11 120.0(4)
C13 C12 H12 120.0
C11 C12 H12 120.0
C14 C13 C12 119.8(5)
C14 C13 C17 119.0(5)
C12 C13 C17 121.2(4)
C13 C14 C15 120.3(5)
C13 C14 H14 119.9
C15 C14 H14 119.9
C16 C15 C14 119.9(5)
C16 C15 H15 120.0
C14 C15 H15 120.0
C15 C16 C11 120.9(5)
C15 C16 H16 119.5
C11 C16 H16 119.5
O3 C17 O4 124.6(6)
O3 C17 C13 122.8(5)
O4 C17 C13 112.5(5)
C19 C18 C19' 88.2(12)
C19 C18 O4 111.2(9)
C19' C18 O4 108.3(12)
C19 C18 H18A 97.3
C19' C18 H18A 136.1
O4 C18 H18A 109.9
C19 C18 H18B 122.2
C19' C18 H18B 38.9
O4 C18 H18B 107.5
H18A C18 H18B 107.9
C18 C19 H19A 109.5
C18 C19 H19B 109.5
H19A C19 H19B 109.5
C18 C19 H19C 109.5
H19A C19 H19C 109.5
H19B C19 H19C 109.5
C18 C19' H18B 48.0
C18 C19' H19D 109.5
H18B C19' H19D 99.6
C18 C19' H19E 109.5
H18B C19' H19E 148.9
H19D C19' H19E 109.5
C18 C19' H19F 109.5
H18B C19' H19F 69.3
H19D C19' H19F 109.5
H19E C19' H19F 109.5
C9 C20 C26 114.5(3)
C9 C20 C27 100.0(3)
C26 C20 C27 111.0(4)
C9 C20 C21 108.6(3)
C26 C20 C21 111.9(3)
C27 C20 C21 110.2(4)
C22 C21 C20 118.4(5)
C22 C21 H21A 107.7
C20 C21 H21A 107.7
C22 C21 H21B 107.7
C20 C21 H21B 107.7
H21A C21 H21B 107.1
C23 C22 C21 119.0(8)
C23 C22 H22A 107.6
C21 C22 H22A 107.6
C23 C22 H22B 107.6
C21 C22 H22B 107.6
H22A C22 H22B 107.0
C24 C23 C22 136.2(13)
C24 C23 H23 111.9
C22 C23 H23 111.9
C23 C24 C25 127.6(13)
C23 C24 H24 116.2
C25 C24 H24 116.2
C24 C25 C26 121.8(9)
C24 C25 H25A 106.9
C26 C25 H25A 106.9
C24 C25 H25B 106.9
C26 C25 H25B 106.9
H25A C25 H25B 106.7
C25 C26 C20 113.8(4)
C25 C26 H26A 108.8
C20 C26 H26A 108.8
C25 C26 H26B 108.8
C20 C26 H26B 108.8
H26A C26 H26B 107.7
N1 C27 C20 103.0(3)
N1 C27 H27A 111.2
C20 C27 H27A 111.2
N1 C27 H27B 111.2
C20 C27 H27B 111.2
H27A C27 H27B 109.1
C8 N1 C27 107.0(3)
C8 N1 S1 119.1(3)
C27 N1 S1 120.3(3)
C17 O4 C18 118.0(5)
O2 S1 O1 119.9(2)
O2 S1 N1 106.93(19)
O1 S1 N1 105.96(19)
O2 S1 C1 107.8(2)
O1 S1 C1 108.60(19)
N1 S1 C1 107.01(17)

loop_
_geom_bond_atom_site_label_1
_geom_bond_atom_site_label_2
_geom_bond_distance
C1 C7 1.382(5)
C1 C2 1.384(6)
C1 S1 1.764(4)
C2 C3 1.383(7)
C2 H2 0.9300
C3 C4 1.386(7)
C3 H3 0.9300
C4 C6 1.384(7)
C4 C5 1.494(7)
C5 H5A 0.9600
C5 H5B 0.9600
C5 H5C 0.9600
C6 C7 1.386(6)
C6 H6 0.9300
C7 H7 0.9300
C8 N1 1.466(5)
C8 C9 1.522(5)
C8 H8A 0.9700
C8 H8B 0.9700
C9 C10 1.320(6)
C9 C20 1.528(6)
C10 C11 1.474(6)
C10 Cl1 1.771(4)
C11 C16 1.370(6)
C11 C12 1.393(6)
C12 C13 1.389(6)
C12 H12 0.9300
C13 C14 1.364(7)
C13 C17 1.496(7)
C14 C15 1.383(8)
C14 H14 0.9300
C15 C16 1.369(7)
C15 H15 0.9300
C16 H16 0.9300
C17 O3 1.208(6)
C17 O4 1.299(7)
C18 C19 1.306(14)
C18 C19' 1.30(2)
C18 O4 1.478(8)
C18 H18A 0.9700
C18 H18B 0.9700
C19 H19A 0.9600
C19 H19B 0.9600
C19 H19C 0.9600
C19' H18B 0.8186
C19' H19D 0.9600
C19' H19E 0.9600
C19' H19F 0.9600
C20 C26 1.525(6)
C20 C27 1.533(6)
C20 C21 1.543(6)
C21 C22 1.477(8)
C21 H21A 0.9700
C21 H21B 0.9700
C22 C23 1.415(14)
C22 H22A 0.9700
C22 H22B 0.9700
C23 C24 1.210(17)
C23 H23 0.9300
C24 C25 1.325(14)
C24 H24 0.9300
C25 C26 1.543(8)
C25 H25A 0.9700
C25 H25B 0.9700
C26 H26A 0.9700
C26 H26B 0.9700
C27 N1 1.475(5)
C27 H27A 0.9700
C27 H27B 0.9700
N1 S1 1.620(3)
O1 S1 1.428(4)
O2 S1 1.425(3)
